data_1553496
loop_
_publ_author_name
'Gaeta, Carmine'
'Della Sala, Paolo'
'Talotta, Carmen'
'De Rosa, Margherita'
'Soriente, Annunziata'
'Brancatelli, Giovanna'
'Geremia, Silvano'
'Neri, Placido'

_publ_section_title
;
 A tetrasulfate-resorcin[6]arene cavitand as the host for organic ammonium
 guests
;
_journal_issue 10
_journal_name_full 'Organic Chemistry Frontiers'
_journal_page_first 1276
_journal_paper_doi 10.1039/C6QO00336B
_journal_volume 3
_journal_year 2016
_chemical_formula_sum 'C62 H61 N7 O20 S4'
_chemical_formula_weight 1352.41
_space_group_IT_number 14
_space_group_name_Hall '-P 2yn'
_space_group_name_H-M_alt 'P 1 21/n 1'
_symmetry_cell_setting monoclinic
_symmetry_Int_Tables_number 14
_symmetry_space_group_name_Hall '-P 2yn'
_symmetry_space_group_name_H-M 'P 1 21/n 1'
_atom_sites_solution_hydrogens geom
_audit_block_doi 10.5517/ccdc.csd.cc1lvhtr
_audit_creation_date 2016-06-12T21:19:22-00:00
_audit_creation_method 'WinGX routine CIF_UPDATE'
_audit_update_record
;
2016-06-13 deposited with the CCDC.
2016-08-08 downloaded from the CCDC.
;
_cell_angle_alpha 90
_cell_angle_beta 91.41(3)
_cell_angle_gamma 90
_cell_formula_units_Z 4
_cell_length_a 13.909(4)
_cell_length_b 20.264(2)
_cell_length_c 22.762(2)
_cell_measurement_reflns_used 14767
_cell_measurement_temperature 100(2)
_cell_measurement_theta_max 27.499
_cell_measurement_theta_min 5.021
_cell_measurement_wavelength 0.7
_cell_volume 6414(2)
_computing_data_collection 'Elettra XRD1 Data Collection SW'
_computing_publication_material 'SHELXL-2014/7 (Sheldrick, 2014)'
_computing_structure_refinement 'SHELXL-2014/7 (Sheldrick, 2014)'
_computing_structure_solution 'SIR2011, updated version of SIR2008 (Burla et al., 2007)'
_diffrn_ambient_temperature 100(2)
_diffrn_measured_fraction_theta_full 0.99
_diffrn_measured_fraction_theta_max 0.943
_diffrn_measurement_device_type 'Dectris Pilatus 2M'
_diffrn_measurement_method 'CCD rotation images, thick slices'
_diffrn_radiation_monochromator Si111
_diffrn_radiation_source 'Elettra Synchrotron, Trieste (Italy)'
_diffrn_radiation_wavelength 0.7
_diffrn_reflns_av_unetI/netI 0.0278
_diffrn_reflns_Laue_measured_fraction_full 0.99
_diffrn_reflns_Laue_measured_fraction_max 0.943
_diffrn_reflns_number 15240
_diffrn_reflns_point_group_measured_fraction_full 0.99
_diffrn_reflns_point_group_measured_fraction_max 0.943
_diffrn_reflns_theta_full 24.835
_diffrn_reflns_theta_max 27.499
_diffrn_reflns_theta_min 5.021
_exptl_absorpt_coefficient_mu 0.217
_exptl_absorpt_correction_T_max 1.4354
_exptl_absorpt_correction_T_min 0.4906
_exptl_absorpt_correction_type refdelf
_exptl_absorpt_process_details
;
Parkin S,Moezzi B & Hope H, (1995) J. Appl. Cryst. 28, 53-56
Cubic fit to sin(theta)/lambda - 24 parameters
;
_exptl_crystal_colour yellow
_exptl_crystal_density_diffrn 1.401
_exptl_crystal_description rod-like
_exptl_crystal_F_000 2824
_exptl_crystal_size_max 0.22
_exptl_crystal_size_mid 0.15
_exptl_crystal_size_min 0.11
_refine_diff_density_max 1.173
_refine_diff_density_min -0.88
_refine_diff_density_rms 0.141
_refine_ls_extinction_coef 0.0027(5)
_refine_ls_extinction_expression Fc^*^=kFc[1+0.001xFc^2^\l^3^/sin(2\q)]^-1/4^
_refine_ls_extinction_method 'SHELXL-2014/7 (Sheldrick 2014'
_refine_ls_goodness_of_fit_ref 1.053
_refine_ls_hydrogen_treatment constr
_refine_ls_matrix_type full
_refine_ls_number_parameters 885
_refine_ls_number_reflns 15240
_refine_ls_number_restraints 0
_refine_ls_restrained_S_all 1.053
_refine_ls_R_factor_all 0.1064
_refine_ls_R_factor_gt 0.1029
_refine_ls_shift/su_max 0.007
_refine_ls_shift/su_mean 0
_refine_ls_structure_factor_coef Fsqd
_refine_ls_weighting_details 'w=1/[\s^2^(Fo^2^)+(0.0931P)^2^+53.8238P] where P=(Fo^2^+2Fc^2^)/3'
_refine_ls_weighting_scheme calc
_refine_ls_wR_factor_gt 0.2779
_refine_ls_wR_factor_ref 0.2805
_reflns_Friedel_coverage 0
_reflns_number_gt 14767
_reflns_number_total 15240
_reflns_threshold_expression 'I > 2\s(I)'
_cod_data_source_file c6qo00336b2.cif
_cod_data_source_block try1-coo
_cod_original_sg_symbol_H-M 'P 21/n'
_cod_database_code 1553496
_exptl_absorpt_correction_t_ave 0.8848
_exptl_absorpt_rmerge_before 0.1867
_exptl_absorpt_rmerge_after 0.1608

loop_
_symmetry_equiv_pos_as_xyz
'x, y, z'
'-x+1/2, y+1/2, -z+1/2'
'-x, -y, -z'
'x-1/2, -y-1/2, z-1/2'

loop_
_atom_site_label
_atom_site_type_symbol
_atom_site_fract_x
_atom_site_fract_y
_atom_site_fract_z
_atom_site_U_iso_or_equiv
_atom_site_adp_type
_atom_site_occupancy
_atom_site_site_symmetry_order
_atom_site_calc_flag
_atom_site_refinement_flags_posn
_atom_site_refinement_flags_adp
_atom_site_refinement_flags_occupancy
_atom_site_disorder_assembly
_atom_site_disorder_group
S1 S 0.30425(9) 0.20352(7) 0.38206(6) 0.0273(3) Uani 1 1 d . . . . .
S2 S 1.14521(9) -0.04943(6) 0.39258(6) 0.0258(3) Uani 1 1 d . . . . .
S3 S 1.12885(9) -0.05584(6) 0.10657(6) 0.0237(3) Uani 1 1 d . . . . .
S4 S 0.28658(9) 0.19111(6) 0.10478(5) 0.0221(3) Uani 1 1 d . . . . .
O1 O 0.2935(3) 0.14873(18) 0.34365(16) 0.0272(8) Uani 1 1 d . . . . .
O2 O 0.2314(3) 0.2224(2) 0.42064(18) 0.0387(10) Uani 1 1 d . . . . .
O3 O 0.3267(3) 0.26778(18) 0.34585(17) 0.0282(8) Uani 1 1 d . . . . .
O4 O 0.3973(3) 0.1946(2) 0.42223(17) 0.0326(9) Uani 1 1 d . . . . .
O5 O 1.0911(3) -0.09283(17) 0.35560(17) 0.0283(8) Uani 1 1 d . . . . .
O6 O 1.2185(3) -0.0728(2) 0.43175(19) 0.0367(9) Uani 1 1 d . . . . .
O7 O 1.0761(3) -0.00802(17) 0.43190(15) 0.0251(7) Uani 1 1 d . . . . .
O8 O 1.1961(3) 0.00446(17) 0.35393(16) 0.0260(7) Uani 1 1 d . . . . .
O9 O 1.0764(3) -0.09583(17) 0.14545(17) 0.0268(7) Uani 1 1 d . . . . .
O10 O 1.1973(3) -0.0821(2) 0.06831(18) 0.0328(9) Uani 1 1 d . . . . .
O11 O 1.1850(2) -0.00070(17) 0.14268(16) 0.0238(7) Uani 1 1 d . . . . .
O12 O 1.0575(3) -0.01494(17) 0.06531(15) 0.0234(7) Uani 1 1 d . . . . .
O13 O 0.2796(3) 0.14105(16) 0.14815(16) 0.0237(7) Uani 1 1 d . . . . .
O14 O 0.2086(3) 0.2069(2) 0.06583(16) 0.0297(8) Uani 1 1 d . . . . .
O15 O 0.3745(3) 0.17746(18) 0.06437(15) 0.0255(7) Uani 1 1 d . . . . .
O16 O 0.3141(3) 0.25912(17) 0.13526(16) 0.0246(7) Uani 1 1 d . . . . .
O17 O 0.5571(3) -0.0116(2) 0.40843(18) 0.0321(9) Uani 1 1 d . . . . .
H17 H 0.6112 -0.0277 0.4014 0.048 Uiso 1 1 calc R U . . .
O18 O 0.7384(3) -0.06011(19) 0.41148(17) 0.0295(8) Uani 1 1 d . . . . .
H18 H 0.7552 -0.0999 0.4114 0.044 Uiso 1 1 calc R U . . .
O19 O 0.7242(2) -0.07021(17) 0.09037(16) 0.0244(7) Uani 1 1 d . . . . .
H19 H 0.7432 -0.1095 0.0889 0.037 Uiso 1 1 calc R U . . .
O20 O 0.5405(3) -0.02533(18) 0.09407(17) 0.0266(7) Uani 1 1 d . . . . .
H20 H 0.5973 -0.0393 0.0967 0.04 Uiso 1 1 calc R U . . .
C1A C 0.4787(4) 0.0908(3) 0.4156(2) 0.0268(10) Uani 1 1 d . . . . .
C1B C 0.4761(4) 0.1568(3) 0.4008(2) 0.0278(10) Uani 1 1 d . . . . .
C1C C 0.5447(4) 0.1889(3) 0.3687(2) 0.0265(10) Uani 1 1 d . . . . .
C1D C 0.6200(4) 0.1507(3) 0.3490(2) 0.0250(10) Uani 1 1 d . . . . .
H1D H 0.6682 0.1712 0.3263 0.03 Uiso 1 1 calc R U . . .
C1E C 0.6277(4) 0.0836(3) 0.3610(2) 0.0235(10) Uani 1 1 d . . . . .
C1F C 0.5571(4) 0.0537(3) 0.3952(2) 0.0259(10) Uani 1 1 d . . . . .
C1G C 0.4002(4) 0.0565(3) 0.4492(3) 0.0381(14) Uani 1 1 d . . . . .
H1G1 H 0.3622 0.0895 0.4699 0.057 Uiso 1 1 calc R U . . .
H1G2 H 0.4294 0.0258 0.4777 0.057 Uiso 1 1 calc R U . . .
H1G3 H 0.3583 0.0321 0.4216 0.057 Uiso 1 1 calc R U . . .
C1Z C 0.7048(4) 0.0433(2) 0.3317(2) 0.0229(9) Uani 1 1 d . . . . .
H1Z1 H 0.6776 -0.0009 0.3229 0.027 Uiso 1 1 calc R U . . .
H1Z2 H 0.7183 0.0644 0.2935 0.027 Uiso 1 1 calc R U . . .
C2A C 0.9076(4) -0.0356(2) 0.4247(2) 0.0224(9) Uani 1 1 d . . . . .
C2B C 0.8164(4) -0.0211(2) 0.4007(2) 0.0239(9) Uani 1 1 d . . . . .
C2C C 0.7999(4) 0.0336(2) 0.3644(2) 0.0217(9) Uani 1 1 d . . . . .
C2D C 0.8758(4) 0.0756(2) 0.3541(2) 0.0234(9) Uani 1 1 d . . . . .
H2D H 0.8642 0.114 0.3311 0.028 Uiso 1 1 calc R U . . .
C2E C 0.9692(4) 0.0639(2) 0.3761(2) 0.0217(9) Uani 1 1 d . . . . .
C2F C 0.9817(4) 0.0068(2) 0.4096(2) 0.0217(9) Uani 1 1 d . . . . .
C2G C 0.9235(4) -0.0956(2) 0.4631(2) 0.0259(10) Uani 1 1 d . . . . .
H2G1 H 0.9879 -0.0937 0.4815 0.039 Uiso 1 1 calc R U . . .
H2G2 H 0.9177 -0.1356 0.4391 0.039 Uiso 1 1 calc R U . . .
H2G3 H 0.8752 -0.0965 0.4938 0.039 Uiso 1 1 calc R U . . .
C2Z C 1.0531(4) 0.1058(2) 0.3579(2) 0.0222(9) Uani 1 1 d . . . . .
H2Z1 H 1.0323 0.1522 0.3526 0.027 Uiso 1 1 calc R U . . .
H2Z2 H 1.1045 0.1046 0.3888 0.027 Uiso 1 1 calc R U . . .
C3A C 1.1859(3) -0.0033(2) 0.2484(2) 0.0231(9) Uani 1 1 d . . . . .
C3B C 1.1545(4) 0.0266(2) 0.2998(2) 0.0229(9) Uani 1 1 d . . . . .
C3C C 1.0907(4) 0.0792(2) 0.3010(2) 0.0217(9) Uani 1 1 d . . . . .
C3D C 1.0571(3) 0.1035(2) 0.2472(2) 0.0206(9) Uani 1 1 d . . . . .
H3D H 1.0138 0.1397 0.2467 0.025 Uiso 1 1 calc R U . . .
C3E C 1.0850(3) 0.0765(2) 0.1941(2) 0.0193(9) Uani 1 1 d . . . . .
C3F C 1.1487(4) 0.0237(2) 0.1964(2) 0.0219(9) Uani 1 1 d . . . . .
C3G C 1.2528(4) -0.0613(2) 0.2492(3) 0.0304(11) Uani 1 1 d . . . . .
H3G1 H 1.2925 -0.0605 0.2854 0.046 Uiso 1 1 calc R U . . .
H3G2 H 1.2944 -0.0592 0.2152 0.046 Uiso 1 1 calc R U . . .
H3G3 H 1.2153 -0.1022 0.2477 0.046 Uiso 1 1 calc R U . . .
C3Z C 1.0409(4) 0.1006(2) 0.1366(2) 0.0222(9) Uani 1 1 d . . . . .
H3Z1 H 1.0891 0.0986 0.1054 0.027 Uiso 1 1 calc R U . . .
H3Z2 H 1.0199 0.147 0.1407 0.027 Uiso 1 1 calc R U . . .
C4A C 0.8900(3) -0.0432(2) 0.07401(19) 0.0197(9) Uani 1 1 d . . . . .
C4B C 0.9649(3) -0.0002(2) 0.0876(2) 0.0207(9) Uani 1 1 d . . . . .
C4C C 0.9552(4) 0.0573(2) 0.1201(2) 0.0210(9) Uani 1 1 d . . . . .
C4D C 0.8644(4) 0.0700(2) 0.1422(2) 0.0208(9) Uani 1 1 d . . . . .
H4D H 0.8546 0.1093 0.1641 0.025 Uiso 1 1 calc R U . . .
C4E C 0.7881(3) 0.0268(2) 0.13319(19) 0.0196(9) Uani 1 1 d . . . . .
C4F C 0.8011(3) -0.0295(2) 0.0988(2) 0.0200(9) Uani 1 1 d . . . . .
C4G C 0.9032(4) -0.1026(2) 0.0351(2) 0.0233(9) Uani 1 1 d . . . . .
H4G1 H 0.9626 -0.0977 0.0133 0.035 Uiso 1 1 calc R U . . .
H4G2 H 0.8484 -0.1062 0.0074 0.035 Uiso 1 1 calc R U . . .
H4G3 H 0.9072 -0.1425 0.0594 0.035 Uiso 1 1 calc R U . . .
C4Z C 0.6949(4) 0.0382(2) 0.1645(2) 0.0235(9) Uani 1 1 d . . . . .
H4Z1 H 0.71 0.0631 0.2009 0.028 Uiso 1 1 calc R U . . .
H4Z2 H 0.6698 -0.0054 0.1764 0.028 Uiso 1 1 calc R U . . .
C5A C 0.4583(4) 0.0743(2) 0.0788(2) 0.0228(9) Uani 1 1 d . . . . .
C5B C 0.5400(3) 0.0408(2) 0.1012(2) 0.0218(9) Uani 1 1 d . . . . .
C5C C 0.6144(3) 0.0744(2) 0.1317(2) 0.0215(9) Uani 1 1 d . . . . .
C5D C 0.6076(4) 0.1428(2) 0.1370(2) 0.0233(9) Uani 1 1 d . . . . .
H5D H 0.6586 0.1659 0.1564 0.028 Uiso 1 1 calc R U . . .
C5E C 0.5288(4) 0.1786(2) 0.1150(2) 0.0242(10) Uani 1 1 d . . . . .
C5F C 0.4560(3) 0.1425(2) 0.0878(2) 0.0220(9) Uani 1 1 d . . . . .
C5G C 0.3784(4) 0.0367(3) 0.0487(2) 0.0270(10) Uani 1 1 d . . . . .
H5G1 H 0.3417 0.0127 0.078 0.041 Uiso 1 1 calc R U . . .
H5G2 H 0.4055 0.0053 0.0209 0.041 Uiso 1 1 calc R U . . .
H5G3 H 0.3358 0.0675 0.0274 0.041 Uiso 1 1 calc R U . . .
C5Z C 0.5184(4) 0.2511(2) 0.1284(2) 0.0261(10) Uani 1 1 d . . . . .
H5Z1 H 0.4808 0.2729 0.0965 0.031 Uiso 1 1 calc R U . . .
H5Z2 H 0.5827 0.272 0.1311 0.031 Uiso 1 1 calc R U . . .
C6A C 0.3186(4) 0.2602(2) 0.2406(2) 0.0238(10) Uani 1 1 d . . . . .
C6B C 0.3690(4) 0.2585(2) 0.1887(2) 0.0239(10) Uani 1 1 d . . . . .
C6C C 0.4679(4) 0.2592(2) 0.1859(2) 0.0242(10) Uani 1 1 d . . . . .
C6D C 0.5200(4) 0.2614(2) 0.2387(2) 0.0248(10) Uani 1 1 d . . . . .
H6D H 0.5883 0.2618 0.238 0.03 Uiso 1 1 calc R U . . .
C6E C 0.4750(4) 0.2630(2) 0.2927(2) 0.0251(10) Uani 1 1 d . . . . .
C6F C 0.3757(4) 0.2626(2) 0.2918(2) 0.0252(10) Uani 1 1 d . . . . .
C6G C 0.2100(4) 0.2594(3) 0.2419(2) 0.0279(10) Uani 1 1 d . . . . .
H6G1 H 0.1836 0.2829 0.2075 0.042 Uiso 1 1 calc R U . . .
H6G2 H 0.1888 0.2811 0.2778 0.042 Uiso 1 1 calc R U . . .
H6G3 H 0.1872 0.2136 0.2412 0.042 Uiso 1 1 calc R U . . .
C6Z C 0.5327(4) 0.2602(3) 0.3496(2) 0.0287(11) Uani 1 1 d . . . . .
H6Z1 H 0.4994 0.2854 0.3803 0.034 Uiso 1 1 calc R U . . .
H6Z2 H 0.5967 0.2804 0.3442 0.034 Uiso 1 1 calc R U . . .
N1A N 0.7816(10) -0.1258(7) 0.2235(8) 0.066(4) Uani 0.5 1 d . . P A 1
C10A C 0.8484(10) -0.0957(7) 0.2370(6) 0.030(3) Uani 0.5 1 d . . P A 1
C9A C 0.929(2) -0.0590(15) 0.2518(9) 0.036(11) Uani 0.5 1 d . . P A 1
H9A1 H 0.9863 -0.0805 0.2361 0.054 Uiso 0.5 1 calc R U P A 1
H9A2 H 0.9358 -0.056 0.2947 0.054 Uiso 0.5 1 calc R U P A 1
H9A3 H 0.9228 -0.0146 0.2351 0.054 Uiso 0.5 1 calc R U P A 1
N1X N 0.7859(15) -0.1265(9) 0.2831(14) 0.116(10) Uani 0.5 1 d . . P B 2
C10X C 0.8489(12) -0.0975(8) 0.2683(10) 0.052(5) Uani 0.5 1 d . . P B 2
C9X' C 0.9329(17) -0.0603(14) 0.2528(13) 0.036(11) Uani 0.5 1 d . . P B 2
H9X1 H 0.9907 -0.0827 0.268 0.054 Uiso 0.5 1 calc R U P B 2
H9X2 H 0.9294 -0.016 0.27 0.054 Uiso 0.5 1 calc R U P B 2
H9X3 H 0.9357 -0.0567 0.21 0.054 Uiso 0.5 1 calc R U P B 2
N1B N 0.5143(5) -0.0395(3) 0.2531(3) 0.0549(16) Uani 1 1 d . . . . .
C9B C 0.4343(4) 0.0753(3) 0.2469(3) 0.0324(11) Uani 1 1 d . . . . .
H9B1 H 0.3899 0.0807 0.2793 0.049 Uiso 1 1 calc R U . . .
H9B2 H 0.3987 0.0792 0.2093 0.049 Uiso 1 1 calc R U . . .
H9B3 H 0.4839 0.1097 0.2494 0.049 Uiso 1 1 calc R U . . .
C10B C 0.4794(4) 0.0108(3) 0.2507(3) 0.0339(12) Uani 1 1 d . . . . .
N1C N 0.8005(4) 0.2011(3) 0.2454(3) 0.0441(13) Uani 1 1 d . . . . .
C9C C 0.9077(7) 0.2992(4) 0.2790(5) 0.067(2) Uani 1 1 d . . . . .
H9C1 H 0.8879 0.3139 0.3179 0.101 Uiso 1 1 calc R U . . .
H9C2 H 0.9016 0.3358 0.2511 0.101 Uiso 1 1 calc R U . . .
H9C3 H 0.9749 0.2845 0.2813 0.101 Uiso 1 1 calc R U . . .
C10C C 0.8472(5) 0.2452(3) 0.2594(3) 0.0392(13) Uani 1 1 d . . . . .
N1D N 0.7644(4) 0.2930(3) 0.4167(2) 0.0362(11) Uani 1 1 d . . . . .
C9D C 0.7860(5) 0.1813(3) 0.4703(3) 0.0362(13) Uani 1 1 d . . . . .
H9D1 H 0.7964 0.1892 0.5125 0.054 Uiso 1 1 calc R U . . .
H9D2 H 0.8413 0.1576 0.4548 0.054 Uiso 1 1 calc R U . . .
H9D3 H 0.7277 0.1548 0.4641 0.054 Uiso 1 1 calc R U . . .
C10D C 0.7748(4) 0.2442(3) 0.4401(2) 0.0292(11) Uani 1 1 d . . . . .
N1E N 0.7644(5) 0.3062(3) 0.0687(3) 0.0524(16) Uani 1 1 d . . . . .
C9E C 0.8357(7) 0.1957(3) 0.0362(3) 0.056(2) Uani 1 1 d . . . . .
H9E1 H 0.9044 0.1953 0.0467 0.084 Uiso 1 1 calc R U . . .
H9E2 H 0.8272 0.1908 -0.0065 0.084 Uiso 1 1 calc R U . . .
H9E3 H 0.8037 0.1592 0.0559 0.084 Uiso 1 1 calc R U . . .
C10E C 0.7939(5) 0.2577(3) 0.0545(3) 0.0411(14) Uani 1 1 d . . . . .
N1F N 0.9956(5) 0.2662(3) 0.1467(3) 0.0575(16) Uani 1 1 d . . . . .
C9F C 1.0683(8) 0.3519(5) 0.0757(7) 0.102(5) Uani 1 1 d . . . . .
H9F1 H 1.0754 0.3314 0.0371 0.152 Uiso 1 1 calc R U . . .
H9F2 H 1.1315 0.3659 0.0911 0.152 Uiso 1 1 calc R U . . .
H9F3 H 1.0259 0.3904 0.072 0.152 Uiso 1 1 calc R U . . .
C10F C 1.0268(5) 0.3043(3) 0.1159(4) 0.0492(17) Uani 1 1 d . . . . .
N1G N 0.5018(6) 0.2669(3) -0.0401(4) 0.070(2) Uani 1 1 d . . . . .
C9G C 0.5904(6) 0.1555(3) -0.0457(4) 0.0526(18) Uani 1 1 d . . . . .
H9G1 H 0.6565 0.1625 -0.0584 0.079 Uiso 1 1 calc R U . . .
H9G2 H 0.5568 0.1262 -0.0736 0.079 Uiso 1 1 calc R U . . .
H9G3 H 0.5917 0.1352 -0.0065 0.079 Uiso 1 1 calc R U . . .
C10G C 0.5413(5) 0.2175(4) -0.0435(4) 0.0478(17) Uani 1 1 d . . . . .

loop_
_atom_site_aniso_label
_atom_site_aniso_U_11
_atom_site_aniso_U_22
_atom_site_aniso_U_33
_atom_site_aniso_U_23
_atom_site_aniso_U_13
_atom_site_aniso_U_12
S1 0.0222(6) 0.0333(7) 0.0265(6) -0.0085(5) 0.0007(5) 0.0062(5)
S2 0.0273(6) 0.0182(5) 0.0318(6) 0.0022(5) -0.0022(5) 0.0040(4)
S3 0.0227(6) 0.0182(5) 0.0304(6) -0.0047(4) 0.0060(5) -0.0002(4)
S4 0.0214(5) 0.0206(5) 0.0243(6) 0.0041(4) -0.0019(4) -0.0014(4)
O1 0.0262(18) 0.0253(18) 0.0302(18) -0.0037(14) -0.0008(14) 0.0015(14)
O2 0.0248(19) 0.059(3) 0.032(2) -0.0104(19) 0.0040(16) 0.0124(19)
O3 0.0257(18) 0.0244(18) 0.034(2) -0.0107(15) -0.0013(15) 0.0060(14)
O4 0.0263(19) 0.046(2) 0.0260(18) -0.0115(16) -0.0003(14) 0.0114(17)
O5 0.0288(19) 0.0172(16) 0.039(2) -0.0033(14) 0.0036(15) 0.0007(14)
O6 0.033(2) 0.035(2) 0.043(2) 0.0109(18) -0.0052(17) 0.0101(17)
O7 0.0284(18) 0.0216(16) 0.0252(17) -0.0013(13) -0.0031(14) 0.0032(14)
O8 0.0248(18) 0.0211(17) 0.0319(19) 0.0016(14) -0.0041(14) -0.0003(14)
O9 0.0281(18) 0.0162(16) 0.036(2) 0.0007(14) 0.0010(15) -0.0026(14)
O10 0.0252(19) 0.031(2) 0.042(2) -0.0119(17) 0.0105(16) 0.0002(15)
O11 0.0204(16) 0.0197(16) 0.0315(18) -0.0055(13) 0.0072(13) -0.0042(13)
O12 0.0272(18) 0.0211(16) 0.0222(16) -0.0009(13) 0.0070(13) -0.0002(13)
O13 0.0266(18) 0.0156(15) 0.0290(17) 0.0038(13) 0.0020(14) -0.0029(13)
O14 0.0238(18) 0.037(2) 0.0275(18) 0.0041(15) -0.0056(14) 0.0001(15)
O15 0.0241(17) 0.0288(18) 0.0234(17) 0.0081(14) -0.0005(13) -0.0002(14)
O16 0.0241(17) 0.0180(16) 0.0315(18) 0.0033(13) -0.0053(14) -0.0001(13)
O17 0.0275(19) 0.035(2) 0.034(2) 0.0134(16) 0.0076(16) 0.0055(16)
O18 0.0289(19) 0.0257(18) 0.034(2) 0.0057(15) 0.0044(15) 0.0012(15)
O19 0.0201(16) 0.0191(16) 0.0340(19) -0.0043(14) -0.0011(13) -0.0002(13)
O20 0.0235(17) 0.0232(17) 0.0332(19) -0.0052(14) 0.0022(14) 0.0002(14)
C1A 0.022(2) 0.040(3) 0.019(2) 0.002(2) 0.0006(17) 0.004(2)
C1B 0.027(3) 0.035(3) 0.021(2) -0.007(2) -0.0024(18) 0.005(2)
C1C 0.023(2) 0.032(3) 0.025(2) -0.0066(19) -0.0039(18) 0.004(2)
C1D 0.025(2) 0.026(2) 0.024(2) -0.0016(18) -0.0004(18) 0.0031(19)
C1E 0.024(2) 0.029(2) 0.017(2) -0.0002(18) -0.0012(17) 0.0058(19)
C1F 0.029(3) 0.029(2) 0.020(2) 0.0018(18) -0.0009(18) 0.006(2)
C1G 0.032(3) 0.056(4) 0.026(3) 0.010(3) 0.008(2) 0.012(3)
C1Z 0.025(2) 0.024(2) 0.020(2) -0.0002(17) 0.0014(17) 0.0062(19)
C2A 0.031(3) 0.019(2) 0.017(2) -0.0024(16) 0.0015(18) 0.0033(18)
C2B 0.028(2) 0.024(2) 0.020(2) -0.0017(18) 0.0044(18) 0.0042(19)
C2C 0.024(2) 0.023(2) 0.018(2) -0.0007(17) 0.0035(17) 0.0063(18)
C2D 0.033(3) 0.019(2) 0.018(2) -0.0009(17) 0.0035(18) 0.0068(19)
C2E 0.029(2) 0.018(2) 0.018(2) -0.0032(16) 0.0025(17) 0.0022(18)
C2F 0.028(2) 0.018(2) 0.019(2) -0.0033(16) -0.0004(17) 0.0033(18)
C2G 0.034(3) 0.021(2) 0.022(2) 0.0023(18) -0.0007(19) 0.003(2)
C2Z 0.024(2) 0.019(2) 0.024(2) -0.0015(17) -0.0005(17) 0.0006(18)
C3A 0.016(2) 0.017(2) 0.036(3) -0.0015(18) 0.0024(18) -0.0041(16)
C3B 0.024(2) 0.018(2) 0.027(2) 0.0013(17) -0.0025(18) -0.0044(18)
C3C 0.023(2) 0.015(2) 0.027(2) -0.0034(17) 0.0001(18) -0.0042(17)
C3D 0.021(2) 0.0145(19) 0.027(2) -0.0007(17) 0.0022(17) -0.0044(16)
C3E 0.015(2) 0.0149(19) 0.028(2) 0.0004(16) 0.0046(17) -0.0057(16)
C3F 0.024(2) 0.014(2) 0.028(2) -0.0033(17) 0.0046(18) -0.0072(17)
C3G 0.027(2) 0.018(2) 0.046(3) -0.001(2) 0.002(2) 0.0029(19)
C3Z 0.028(2) 0.016(2) 0.023(2) -0.0009(17) 0.0052(18) -0.0038(18)
C4A 0.025(2) 0.018(2) 0.0162(19) 0.0005(16) 0.0012(16) -0.0006(17)
C4B 0.020(2) 0.024(2) 0.019(2) 0.0018(17) 0.0043(16) 0.0027(17)
C4C 0.028(2) 0.015(2) 0.020(2) 0.0027(16) 0.0003(17) -0.0001(17)
C4D 0.027(2) 0.017(2) 0.018(2) -0.0005(16) 0.0013(17) 0.0039(17)
C4E 0.023(2) 0.019(2) 0.017(2) 0.0009(16) -0.0001(16) 0.0030(17)
C4F 0.023(2) 0.019(2) 0.018(2) 0.0018(16) -0.0020(16) 0.0001(17)
C4G 0.024(2) 0.024(2) 0.022(2) -0.0041(18) 0.0004(17) -0.0024(18)
C4Z 0.031(3) 0.023(2) 0.017(2) -0.0013(17) 0.0012(18) 0.0032(19)
C5A 0.026(2) 0.026(2) 0.017(2) 0.0001(17) 0.0026(17) -0.0020(19)
C5B 0.021(2) 0.024(2) 0.021(2) -0.0020(17) 0.0058(17) -0.0016(18)
C5C 0.021(2) 0.024(2) 0.019(2) 0.0004(17) 0.0035(17) 0.0008(18)
C5D 0.022(2) 0.025(2) 0.023(2) 0.0000(18) 0.0009(17) -0.0020(18)
C5E 0.027(2) 0.021(2) 0.024(2) 0.0054(18) 0.0041(18) -0.0016(19)
C5F 0.017(2) 0.025(2) 0.024(2) 0.0052(18) 0.0021(17) 0.0011(17)
C5G 0.023(2) 0.032(3) 0.026(2) -0.004(2) -0.0009(18) -0.002(2)
C5Z 0.022(2) 0.021(2) 0.036(3) 0.0077(19) -0.0009(19) -0.0034(18)
C6A 0.021(2) 0.014(2) 0.036(3) -0.0020(18) -0.0033(19) 0.0019(17)
C6B 0.031(3) 0.0107(19) 0.030(2) 0.0001(17) -0.0063(19) -0.0012(17)
C6C 0.028(2) 0.0116(19) 0.033(3) 0.0024(17) -0.0013(19) -0.0024(17)
C6D 0.024(2) 0.013(2) 0.037(3) -0.0020(18) -0.0030(19) -0.0031(17)
C6E 0.026(2) 0.0104(19) 0.038(3) -0.0060(18) -0.006(2) 0.0026(17)
C6F 0.030(3) 0.017(2) 0.029(2) -0.0062(18) 0.0002(19) 0.0005(18)
C6G 0.022(2) 0.024(2) 0.037(3) -0.003(2) -0.003(2) -0.0004(19)
C6Z 0.025(2) 0.027(3) 0.034(3) -0.010(2) -0.005(2) 0.001(2)
N1A 0.046(7) 0.052(8) 0.098(12) 0.024(8) -0.029(8) -0.022(6)
C10A 0.036(7) 0.023(6) 0.030(6) 0.008(5) -0.001(6) 0.003(5)
C9A 0.07(2) 0.029(18) 0.014(9) -0.005(9) 0.003(9) 0.003(12)
N1X 0.081(12) 0.051(9) 0.22(3) -0.052(13) 0.086(16) -0.027(9)
C10X 0.047(9) 0.027(7) 0.083(13) -0.025(9) 0.031(10) -0.014(6)
C9X' 0.016(10) 0.020(15) 0.07(2) 0.005(11) 0.007(9) -0.011(9)
N1B 0.045(3) 0.034(3) 0.086(5) -0.001(3) 0.001(3) 0.005(2)
C9B 0.036(3) 0.029(3) 0.032(3) -0.001(2) 0.004(2) 0.002(2)
C10B 0.028(3) 0.034(3) 0.040(3) -0.002(2) 0.005(2) -0.004(2)
N1C 0.048(3) 0.028(3) 0.056(3) -0.001(2) 0.008(3) -0.004(2)
C9C 0.068(6) 0.052(5) 0.082(6) -0.018(4) 0.017(5) -0.020(4)
C10C 0.039(3) 0.031(3) 0.048(4) 0.003(3) 0.010(3) 0.002(2)
N1D 0.041(3) 0.031(3) 0.036(3) 0.003(2) 0.002(2) -0.002(2)
C9D 0.053(4) 0.024(3) 0.031(3) 0.000(2) 0.001(2) 0.002(2)
C10D 0.037(3) 0.026(3) 0.025(2) -0.003(2) 0.001(2) 0.002(2)
N1E 0.060(4) 0.037(3) 0.059(4) -0.020(3) -0.009(3) 0.012(3)
C9E 0.098(6) 0.034(3) 0.036(3) -0.003(3) -0.009(4) 0.022(4)
C10E 0.051(4) 0.036(3) 0.036(3) -0.002(2) -0.006(3) 0.002(3)
N1F 0.055(4) 0.041(3) 0.076(5) -0.002(3) 0.004(3) 0.005(3)
C9F 0.061(6) 0.050(5) 0.196(14) 0.050(7) 0.032(7) 0.009(4)
C10F 0.037(3) 0.032(3) 0.078(5) 0.001(3) -0.011(3) 0.000(3)
N1G 0.058(4) 0.041(4) 0.111(6) 0.008(4) 0.022(4) 0.006(3)
C9G 0.050(4) 0.033(3) 0.076(5) 0.001(3) 0.017(4) -0.003(3)
C10G 0.036(3) 0.038(3) 0.070(5) 0.005(3) 0.012(3) -0.008(3)

loop_
_atom_type_symbol
_atom_type_description
_atom_type_scat_dispersion_real
_atom_type_scat_dispersion_imag
_atom_type_scat_source
C C 0.003 0.0016 'International Tables Vol C Tables 4.2.6.8 and 6.1.1.4'
H H 0 0 'International Tables Vol C Tables 4.2.6.8 and 6.1.1.4'
N N 0.0059 0.0032 'International Tables Vol C Tables 4.2.6.8 and 6.1.1.4'
O O 0.0105 0.0059 'International Tables Vol C Tables 4.2.6.8 and 6.1.1.4'
S S 0.1218 0.1208 'International Tables Vol C Tables 4.2.6.8 and 6.1.1.4'

loop_
_geom_angle_atom_site_label_1
_geom_angle_atom_site_label_2
_geom_angle_atom_site_label_3
_geom_angle
O2 S1 O1 122.0(3)
O2 S1 O4 105.2(2)
O1 S1 O4 109.9(2)
O2 S1 O3 104.8(3)
O1 S1 O3 110.1(2)
O4 S1 O3 103.1(2)
O6 S2 O5 121.8(3)
O6 S2 O7 105.1(2)
O5 S2 O7 110.2(2)
O6 S2 O8 104.8(2)
O5 S2 O8 109.6(2)
O7 S2 O8 103.7(2)
O10 S3 O9 122.4(2)
O10 S3 O11 104.8(2)
O9 S3 O11 109.6(2)
O10 S3 O12 104.7(2)
O9 S3 O12 110.2(2)
O11 S3 O12 103.5(2)
O14 S4 O13 122.0(2)
O14 S4 O15 105.5(2)
O13 S4 O15 110.4(2)
O14 S4 O16 104.5(2)
O13 S4 O16 109.7(2)
O15 S4 O16 103.0(2)
C6F O3 S1 119.7(3)
C1B O4 S1 119.1(3)
C2F O7 S2 118.6(3)
C3B O8 S2 121.4(3)
C3F O11 S3 120.7(3)
C4B O12 S3 117.2(3)
C5F O15 S4 119.3(3)
C6B O16 S4 119.1(3)
C1F O17 H17 109.5
C2B O18 H18 109.5
C4F O19 H19 109.5
C5B O20 H20 109.5
C1B C1A C1F 116.8(5)
C1B C1A C1G 123.5(5)
C1F C1A C1G 119.6(5)
C1C C1B C1A 124.9(5)
C1C C1B O4 118.3(5)
C1A C1B O4 116.8(5)
C1B C1C C1D 116.7(5)
C1B C1C C6Z 121.9(5)
C1D C1C C6Z 121.1(5)
C1C C1D C1E 122.4(5)
C1C C1D H1D 118.8
C1E C1D H1D 118.8
C1D C1E C1F 118.6(5)
C1D C1E C1Z 119.4(5)
C1F C1E C1Z 121.6(5)
O17 C1F C1E 123.1(5)
O17 C1F C1A 116.2(5)
C1E C1F C1A 120.7(5)
C1A C1G H1G1 109.5
C1A C1G H1G2 109.5
H1G1 C1G H1G2 109.5
C1A C1G H1G3 109.5
H1G1 C1G H1G3 109.5
H1G2 C1G H1G3 109.5
C2C C1Z C1E 118.2(4)
C2C C1Z H1Z1 107.8
C1E C1Z H1Z1 107.8
C2C C1Z H1Z2 107.8
C1E C1Z H1Z2 107.8
H1Z1 C1Z H1Z2 107.1
C2F C2A C2B 116.4(4)
C2F C2A C2G 122.8(5)
C2B C2A C2G 120.9(5)
O18 C2B C2C 116.3(4)
O18 C2B C2A 121.6(4)
C2C C2B C2A 122.1(5)
C2D C2C C2B 118.2(5)
C2D C2C C1Z 119.9(4)
C2B C2C C1Z 121.6(5)
C2C C2D C2E 122.8(4)
C2C C2D H2D 118.6
C2E C2D H2D 118.6
C2F C2E C2D 116.0(5)
C2F C2E C2Z 121.9(4)
C2D C2E C2Z 121.6(4)
C2A C2F C2E 124.3(5)
C2A C2F O7 117.5(4)
C2E C2F O7 118.1(4)
C2A C2G H2G1 109.5
C2A C2G H2G2 109.5
H2G1 C2G H2G2 109.5
C2A C2G H2G3 109.5
H2G1 C2G H2G3 109.5
H2G2 C2G H2G3 109.5
C3C C2Z C2E 108.6(4)
C3C C2Z H2Z1 110
C2E C2Z H2Z1 110
C3C C2Z H2Z2 110
C2E C2Z H2Z2 110
H2Z1 C2Z H2Z2 108.3
C3F C3A C3B 115.1(4)
C3F C3A C3G 122.5(5)
C3B C3A C3G 122.4(5)
C3C C3B C3A 124.2(5)
C3C C3B O8 118.2(4)
C3A C3B O8 117.4(4)
C3B C3C C3D 117.1(4)
C3B C3C C2Z 121.8(4)
C3D C3C C2Z 120.9(4)
C3C C3D C3E 122.1(4)
C3C C3D H3D 118.9
C3E C3D H3D 118.9
C3F C3E C3D 117.4(4)
C3F C3E C3Z 121.8(4)
C3D C3E C3Z 120.6(4)
C3E C3F C3A 124.0(5)
C3E C3F O11 118.3(4)
C3A C3F O11 117.5(4)
C3A C3G H3G1 109.5
C3A C3G H3G2 109.5
H3G1 C3G H3G2 109.5
C3A C3G H3G3 109.5
H3G1 C3G H3G3 109.5
H3G2 C3G H3G3 109.5
C3E C3Z C4C 109.0(4)
C3E C3Z H3Z1 109.9
C4C C3Z H3Z1 109.9
C3E C3Z H3Z2 109.9
C4C C3Z H3Z2 109.9
H3Z1 C3Z H3Z2 108.3
C4B C4A C4F 116.8(4)
C4B C4A C4G 122.1(4)
C4F C4A C4G 121.1(4)
C4C C4B C4A 124.4(4)
C4C C4B O12 117.7(4)
C4A C4B O12 117.9(4)
C4B C4C C4D 116.6(4)
C4B C4C C3Z 122.1(4)
C4D C4C C3Z 121.0(4)
C4E C4D C4C 121.7(4)
C4E C4D H4D 119.2
C4C C4D H4D 119.2
C4D C4E C4F 119.3(4)
C4D C4E C4Z 119.7(4)
C4F C4E C4Z 120.8(4)
O19 C4F C4E 117.5(4)
O19 C4F C4A 121.5(4)
C4E C4F C4A 121.0(4)
C4A C4G H4G1 109.5
C4A C4G H4G2 109.5
H4G1 C4G H4G2 109.5
C4A C4G H4G3 109.5
H4G1 C4G H4G3 109.5
H4G2 C4G H4G3 109.5
C4E C4Z C5C 118.3(4)
C4E C4Z H4Z1 107.7
C5C C4Z H4Z1 107.7
C4E C4Z H4Z2 107.7
C5C C4Z H4Z2 107.7
H4Z1 C4Z H4Z2 107.1
C5F C5A C5B 116.4(4)
C5F C5A C5G 123.4(5)
C5B C5A C5G 120.2(5)
O20 C5B C5C 122.3(4)
O20 C5B C5A 116.2(4)
C5C C5B C5A 121.4(5)
C5D C5C C5B 118.3(5)
C5D C5C C4Z 119.2(4)
C5B C5C C4Z 122.2(4)
C5C C5D C5E 122.6(5)
C5C C5D H5D 118.7
C5E C5D H5D 118.7
C5F C5E C5D 116.4(5)
C5F C5E C5Z 122.2(5)
C5D C5E C5Z 120.8(5)
C5E C5F C5A 124.7(5)
C5E C5F O15 118.0(4)
C5A C5F O15 117.2(4)
C5A C5G H5G1 109.5
C5A C5G H5G2 109.5
H5G1 C5G H5G2 109.5
C5A C5G H5G3 109.5
H5G1 C5G H5G3 109.5
H5G2 C5G H5G3 109.5
C5E C5Z C6C 109.3(4)
C5E C5Z H5Z1 109.8
C6C C5Z H5Z1 109.8
C5E C5Z H5Z2 109.8
C6C C5Z H5Z2 109.8
H5Z1 C5Z H5Z2 108.3
C6B C6A C6F 115.0(5)
C6B C6A C6G 122.9(5)
C6F C6A C6G 122.1(5)
C6C C6B C6A 124.5(5)
C6C C6B O16 118.3(5)
C6A C6B O16 117.1(5)
C6B C6C C6D 117.3(5)
C6B C6C C5Z 121.8(5)
C6D C6C C5Z 120.6(5)
C6C C6D C6E 121.9(5)
C6C C6D H6D 119.1
C6E C6D H6D 119.1
C6F C6E C6D 117.3(5)
C6F C6E C6Z 121.6(5)
C6D C6E C6Z 121.0(5)
C6E C6F C6A 124.1(5)
C6E C6F O3 119.2(5)
C6A C6F O3 116.7(5)
C6A C6G H6G1 109.5
C6A C6G H6G2 109.5
H6G1 C6G H6G2 109.5
C6A C6G H6G3 109.5
H6G1 C6G H6G3 109.5
H6G2 C6G H6G3 109.5
C6E C6Z C1C 109.6(4)
C6E C6Z H6Z1 109.8
C1C C6Z H6Z1 109.8
C6E C6Z H6Z2 109.8
C1C C6Z H6Z2 109.8
H6Z1 C6Z H6Z2 108.2
N1A C10A C9A 178.6(19)
C10A C9A H9A1 109.5
C10A C9A H9A2 109.5
H9A1 C9A H9A2 109.5
C10A C9A H9A3 109.5
H9A1 C9A H9A3 109.5
H9A2 C9A H9A3 109.5
N1X C10X C9X' 176(3)
C10X C9X' H9X1 109.5
C10X C9X' H9X2 109.5
H9X1 C9X' H9X2 109.5
C10X C9X' H9X3 109.5
H9X1 C9X' H9X3 109.5
H9X2 C9X' H9X3 109.5
C10B C9B H9B1 109.5
C10B C9B H9B2 109.5
H9B1 C9B H9B2 109.5
C10B C9B H9B3 109.5
H9B1 C9B H9B3 109.5
H9B2 C9B H9B3 109.5
N1B C10B C9B 179.4(8)
C10C C9C H9C1 109.5
C10C C9C H9C2 109.5
H9C1 C9C H9C2 109.5
C10C C9C H9C3 109.5
H9C1 C9C H9C3 109.5
H9C2 C9C H9C3 109.5
N1C C10C C9C 177.7(8)
C10D C9D H9D1 109.5
C10D C9D H9D2 109.5
H9D1 C9D H9D2 109.5
C10D C9D H9D3 109.5
H9D1 C9D H9D3 109.5
H9D2 C9D H9D3 109.5
N1D C10D C9D 178.7(7)
C10E C9E H9E1 109.5
C10E C9E H9E2 109.5
H9E1 C9E H9E2 109.5
C10E C9E H9E3 109.5
H9E1 C9E H9E3 109.5
H9E2 C9E H9E3 109.5
N1E C10E C9E 178.0(9)
C10F C9F H9F1 109.5
C10F C9F H9F2 109.5
H9F1 C9F H9F2 109.5
C10F C9F H9F3 109.5
H9F1 C9F H9F3 109.5
H9F2 C9F H9F3 109.5
N1F C10F C9F 178.4(9)
C10G C9G H9G1 109.5
C10G C9G H9G2 109.5
H9G1 C9G H9G2 109.5
C10G C9G H9G3 109.5
H9G1 C9G H9G3 109.5
H9G2 C9G H9G3 109.5
N1G C10G C9G 178.2(9)

loop_
_geom_bond_atom_site_label_1
_geom_bond_atom_site_label_2
_geom_bond_distance
S1 O2 1.410(4)
S1 O1 1.419(4)
S1 O4 1.576(4)
S1 O3 1.576(4)
S2 O6 1.419(4)
S2 O5 1.420(4)
S2 O7 1.572(4)
S2 O8 1.581(4)
S3 O10 1.410(4)
S3 O9 1.416(4)
S3 O11 1.582(4)
S3 O12 1.584(4)
S4 O14 1.420(4)
S4 O13 1.420(3)
S4 O15 1.573(4)
S4 O16 1.586(4)
O3 C6F 1.424(6)
O4 C1B 1.433(6)
O7 C2F 1.428(6)
O8 C3B 1.421(6)
O11 C3F 1.424(6)
O12 C4B 1.428(6)
O15 C5F 1.429(6)
O16 C6B 1.421(6)
O17 C1F 1.357(6)
O17 H17 0.84
O18 C2B 1.369(6)
O18 H18 0.84
O19 C4F 1.361(6)
O19 H19 0.84
O20 C5B 1.350(6)
O20 H20 0.84
C1A C1B 1.380(8)
C1A C1F 1.412(7)
C1A C1G 1.516(8)
C1B C1C 1.378(8)
C1C C1D 1.385(7)
C1C C6Z 1.517(8)
C1D C1E 1.393(7)
C1D H1D 0.95
C1E C1F 1.404(7)
C1E C1Z 1.516(7)
C1G H1G1 0.98
C1G H1G2 0.98
C1G H1G3 0.98
C1Z C2C 1.514(7)
C1Z H1Z1 0.99
C1Z H1Z2 0.99
C2A C2F 1.392(7)
C2A C2B 1.399(7)
C2A C2G 1.511(7)
C2B C2C 1.399(7)
C2C C2D 1.381(7)
C2D C2E 1.401(7)
C2D H2D 0.95
C2E C2F 1.395(6)
C2E C2Z 1.510(7)
C2G H2G1 0.98
C2G H2G2 0.98
C2G H2G3 0.98
C2Z C3C 1.509(7)
C2Z H2Z1 0.99
C2Z H2Z2 0.99
C3A C3F 1.391(7)
C3A C3B 1.397(7)
C3A C3G 1.500(7)
C3B C3C 1.388(7)
C3C C3D 1.389(7)
C3D C3E 1.392(7)
C3D H3D 0.95
C3E C3F 1.388(7)
C3E C3Z 1.513(7)
C3G H3G1 0.98
C3G H3G2 0.98
C3G H3G3 0.98
C3Z C4C 1.520(7)
C3Z H3Z1 0.99
C3Z H3Z2 0.99
C4A C4B 1.388(7)
C4A C4F 1.399(7)
C4A C4G 1.508(6)
C4B C4C 1.388(6)
C4C C4D 1.395(7)
C4D C4E 1.387(7)
C4D H4D 0.95
C4E C4F 1.398(6)
C4E C4Z 1.513(7)
C4G H4G1 0.98
C4G H4G2 0.98
C4G H4G3 0.98
C4Z C5C 1.519(7)
C4Z H4Z1 0.99
C4Z H4Z2 0.99
C5A C5F 1.396(7)
C5A C5B 1.410(7)
C5A C5G 1.499(7)
C5B C5C 1.406(7)
C5C C5D 1.394(7)
C5D C5E 1.396(7)
C5D H5D 0.95
C5E C5F 1.384(7)
C5E C5Z 1.508(7)
C5G H5G1 0.98
C5G H5G2 0.98
C5G H5G3 0.98
C5Z C6C 1.509(7)
C5Z H5Z1 0.99
C5Z H5Z2 0.99
C6A C6B 1.387(7)
C6A C6F 1.397(7)
C6A C6G 1.512(7)
C6B C6C 1.378(7)
C6C C6D 1.390(7)
C6D C6E 1.393(8)
C6D H6D 0.95
C6E C6F 1.380(7)
C6E C6Z 1.508(7)
C6G H6G1 0.98
C6G H6G2 0.98
C6G H6G3 0.98
C6Z H6Z1 0.99
C6Z H6Z2 0.99
N1A C10A 1.146(19)
C10A C9A 1.38(3)
C9A H9A1 0.98
C9A H9A2 0.98
C9A H9A3 0.98
N1X C10X 1.11(2)
C10X C9X' 1.44(2)
C9X' H9X1 0.98
C9X' H9X2 0.98
C9X' H9X3 0.98
N1B C10B 1.131(8)
C9B C10B 1.452(8)
C9B H9B1 0.98
C9B H9B2 0.98
C9B H9B3 0.98
N1C C10C 1.145(8)
C9C C10C 1.444(10)
C9C H9C1 0.98
C9C H9C2 0.98
C9C H9C3 0.98
N1D C10D 1.130(7)
C9D C10D 1.455(7)
C9D H9D1 0.98
C9D H9D2 0.98
C9D H9D3 0.98
N1E C10E 1.116(9)
C9E C10E 1.449(9)
C9E H9E1 0.98
C9E H9E2 0.98
C9E H9E3 0.98
N1F C10F 1.137(10)
C9F C10F 1.458(12)
C9F H9F1 0.98
C9F H9F2 0.98
C9F H9F3 0.98
N1G C10G 1.145(10)
C9G C10G 1.432(10)
C9G H9G1 0.98
C9G H9G2 0.98
C9G H9G3 0.98
